data_7006036
loop_
_publ_author_name
'Hrib, Cristian G.'
'Jeske, J\"org'
'Jones, Peter G.'
'du Mont, Wolf-W'

_publ_section_title
;
 Telluroselenophosphonium ions: their unusual soft-soft interactions
 with iodotellurate anions.
;
_journal_issue 32
_journal_name_full 'Dalton transactions (Cambridge, England : 2003)'
_journal_page_first 3483
_journal_page_last 3485
_journal_paper_doi 10.1039/b708370j
_journal_year 2007
_chemical_formula_sum 'C36 H30 I6 Te3'
_chemical_formula_weight 1606.80
_chemical_name_systematic
;
?
;
_space_group_IT_number 148
_symmetry_cell_setting trigonal
_symmetry_space_group_name_Hall '-R 3'
_symmetry_space_group_name_H-M 'R -3 :H'
_atom_sites_solution_hydrogens geom
_atom_sites_solution_primary direct
_atom_sites_solution_secondary difmap
_audit_creation_method SHELXL-97
_cell_angle_alpha 90.00
_cell_angle_beta 90.00
_cell_angle_gamma 120.00
_cell_formula_units_Z 12
_cell_length_a 14.8246(15)
_cell_length_b 14.8246(15)
_cell_length_c 16.8024(15)
_cell_measurement_reflns_used 50
_cell_measurement_temperature 173(2)
_cell_measurement_theta_max 11.5
_cell_measurement_theta_min 10
_cell_volume 3197.9(5)
_computing_cell_refinement 'SIEMENS XSCANS'
_computing_data_collection 'SIEMENS XSCANS'
_computing_data_reduction 'SIEMENS XSCANS'
_computing_molecular_graphics 'SIEMENS XP'
_computing_publication_material 'SHELXL-97 (Sheldrick, 1997)'
_computing_structure_refinement 'SHELXL-97 (Sheldrick, 1997)'
_computing_structure_solution 'SHELXS-97 (Sheldrick, 1990)'
_diffrn_ambient_temperature 173(2)
_diffrn_measured_fraction_theta_full 0.998
_diffrn_measured_fraction_theta_max 0.998
_diffrn_measurement_device_type 'SIEMENS P4'
_diffrn_measurement_method Omega-Scans
_diffrn_radiation_monochromator graphite
_diffrn_radiation_source 'fine-focus sealed tube'
_diffrn_radiation_type MoK\a
_diffrn_radiation_wavelength 0.71073
_diffrn_reflns_av_R_equivalents 0.0469
_diffrn_reflns_av_sigmaI/netI 0.0242
_diffrn_reflns_limit_h_max 17
_diffrn_reflns_limit_h_min -16
_diffrn_reflns_limit_k_max 19
_diffrn_reflns_limit_k_min -19
_diffrn_reflns_limit_l_max 18
_diffrn_reflns_limit_l_min -21
_diffrn_reflns_number 9563
_diffrn_reflns_theta_full 27.50
_diffrn_reflns_theta_max 27.50
_diffrn_reflns_theta_min 3.40
_diffrn_standards_interval_count 147
_diffrn_standards_number 3
_exptl_absorpt_coefficient_mu 6.407
_exptl_absorpt_correction_T_max 0.847
_exptl_absorpt_correction_T_min 0.644
_exptl_absorpt_correction_type psi-scan
_exptl_absorpt_process_details XEMP
_exptl_crystal_colour 'black-green metallic'
_exptl_crystal_density_diffrn 2.503
_exptl_crystal_density_method 'not measured'
_exptl_crystal_description needle
_exptl_crystal_F_000 2160
_exptl_crystal_size_max 0.7
_exptl_crystal_size_mid 0.12
_exptl_crystal_size_min 0.10
_refine_diff_density_max 0.467
_refine_diff_density_min -0.784
_refine_diff_density_rms 0.099
_refine_ls_extinction_method none
_refine_ls_goodness_of_fit_ref 1.024
_refine_ls_hydrogen_treatment riding
_refine_ls_matrix_type full
_refine_ls_number_parameters 69
_refine_ls_number_reflns 1638
_refine_ls_number_restraints 0
_refine_ls_restrained_S_all 1.024
_refine_ls_R_factor_all 0.0240
_refine_ls_R_factor_gt 0.0174
_refine_ls_shift/su_max 0.002
_refine_ls_shift/su_mean 0.000
_refine_ls_structure_factor_coef Fsqd
_refine_ls_weighting_details 'calc w=1/[\s^2^(Fo^2^)+(0.0142P)^2^] where P=(Fo^2^+2Fc^2^)/3'
_refine_ls_weighting_scheme calc
_refine_ls_wR_factor_gt 0.0351
_refine_ls_wR_factor_ref 0.0361
_reflns_number_gt 1402
_reflns_number_total 1638
_reflns_threshold_expression >2sigma(I)
_cod_data_source_file b708370j.txt
_cod_data_source_block freya
_cod_depositor_comments
;
The following automatic conversions were performed:
'_exptl_absorpt_correction_type' value 'Psi-scan' changed to 'psi-scan'
according to '/home/saulius/struct/CIF-dictionaries/cif_core.dic'
dictionary named 'cif_core.dic' version 2.4.1 from 2010-06-29.

Automatic conversion script
Id: cif_fix_enum 1527 2010-12-29 10:47:43Z saulius 
;
_cod_original_sg_symbol_H-M 'R -3'
_cod_database_code 7006036

loop_
_symmetry_equiv_pos_as_xyz
'x, y, z'
'-y, x-y, z'
'-x+y, -x, z'
'x+2/3, y+1/3, z+1/3'
'-y+2/3, x-y+1/3, z+1/3'
'-x+y+2/3, -x+1/3, z+1/3'
'x+1/3, y+2/3, z+2/3'
'-y+1/3, x-y+2/3, z+2/3'
'-x+y+1/3, -x+2/3, z+2/3'
'-x, -y, -z'
'y, -x+y, -z'
'x-y, x, -z'
'-x+2/3, -y+1/3, -z+1/3'
'y+2/3, -x+y+1/3, -z+1/3'
'x-y+2/3, x+1/3, -z+1/3'
'-x+1/3, -y+2/3, -z+2/3'
'y+1/3, -x+y+2/3, -z+2/3'
'x-y+1/3, x+2/3, -z+2/3'

loop_
_atom_site_label
_atom_site_type_symbol
_atom_site_fract_x
_atom_site_fract_y
_atom_site_fract_z
_atom_site_U_iso_or_equiv
_atom_site_adp_type
_atom_site_occupancy
_atom_site_symmetry_multiplicity
_atom_site_calc_flag
_atom_site_refinement_flags
_atom_site_disorder_assembly
_atom_site_disorder_group
Te1 Te 0.0000 0.0000 0.284671(17) 0.02069(7) Uani 1 3 d S . .
Te2 Te 0.0000 0.0000 0.0000 0.01859(9) Uani 1 6 d S . .
I I 0.092939(15) 0.186759(14) -0.101827(10) 0.02977(6) Uani 1 1 d . . .
C1 C 0.0329(2) -0.1039(2) 0.34756(16) 0.0238(6) Uani 1 1 d . . .
C2 C -0.0219(2) -0.2077(2) 0.32510(17) 0.0315(6) Uani 1 1 d . . .
H2 H -0.0729 -0.2302 0.2842 0.038 Uiso 1 1 calc R . .
C3 C -0.0010(3) -0.2783(2) 0.36340(19) 0.0393(8) Uani 1 1 d . . .
H3 H -0.0381 -0.3497 0.3488 0.047 Uiso 1 1 calc R . .
C4 C 0.0731(3) -0.2452(3) 0.42242(19) 0.0398(8) Uani 1 1 d . . .
H4 H 0.0863 -0.2941 0.4488 0.048 Uiso 1 1 calc R . .
C5 C 0.1284(2) -0.1413(3) 0.44359(18) 0.0377(7) Uani 1 1 d . . .
H5 H 0.1806 -0.1188 0.4835 0.045 Uiso 1 1 calc R . .
C6 C 0.1079(2) -0.0694(2) 0.40657(16) 0.0322(7) Uani 1 1 d . . .
H6 H 0.1447 0.0020 0.4216 0.039 Uiso 1 1 calc R . .

loop_
_atom_site_aniso_label
_atom_site_aniso_U_11
_atom_site_aniso_U_22
_atom_site_aniso_U_33
_atom_site_aniso_U_23
_atom_site_aniso_U_13
_atom_site_aniso_U_12
Te1 0.02036(10) 0.02036(10) 0.02136(14) 0.000 0.000 0.01018(5)
Te2 0.01993(13) 0.01993(13) 0.01590(18) 0.000 0.000 0.00996(6)
I 0.03813(11) 0.02306(10) 0.02370(10) 0.00337(7) 0.00548(7) 0.01197(8)
C1 0.0243(14) 0.0268(14) 0.0249(13) 0.0029(10) 0.0009(11) 0.0162(12)
C2 0.0363(17) 0.0277(15) 0.0292(14) -0.0026(12) -0.0057(12) 0.0150(13)
C3 0.053(2) 0.0265(16) 0.0418(18) 0.0032(13) -0.0006(15) 0.0220(15)
C4 0.054(2) 0.0432(19) 0.0370(17) 0.0098(14) 0.0058(15) 0.0353(18)
C5 0.0392(18) 0.051(2) 0.0304(16) 0.0011(14) -0.0059(13) 0.0286(16)
C6 0.0370(17) 0.0331(16) 0.0293(15) -0.0049(12) -0.0047(12) 0.0195(14)

loop_
_atom_type_symbol
_atom_type_description
_atom_type_scat_dispersion_real
_atom_type_scat_dispersion_imag
_atom_type_scat_source
C C 0.0033 0.0016 'International Tables Vol C Tables 4.2.6.8 and 6.1.1.4'
H H 0.0000 0.0000 'International Tables Vol C Tables 4.2.6.8 and 6.1.1.4'
Te Te -0.5308 1.6751 'International Tables Vol C Tables 4.2.6.8 and 6.1.1.4'
I I -0.4742 1.8119 'International Tables Vol C Tables 4.2.6.8 and 6.1.1.4'

loop_
_geom_angle_atom_site_label_1
_geom_angle_atom_site_label_2
_geom_angle_atom_site_label_3
_geom_angle
_geom_angle_site_symmetry_1
_geom_angle_site_symmetry_3
_geom_angle_publ_flag
C1 Te1 C1 97.24(10) 2 3 ?
C1 Te1 C1 97.24(10) 2 . ?
C1 Te1 C1 97.24(10) 3 . ?
C1 Te1 I 154.66(7) 2 10 ?
C1 Te1 I 105.80(7) 3 10 ?
C1 Te1 I 90.27(7) . 10 ?
C1 Te1 I 105.80(7) 2 12 ?
C1 Te1 I 90.27(7) 3 12 ?
C1 Te1 I 154.66(7) . 12 ?
I Te1 I 64.393(8) 10 12 ?
C1 Te1 I 90.27(7) 2 11 ?
C1 Te1 I 154.66(7) 3 11 ?
C1 Te1 I 105.80(7) . 11 ?
I Te1 I 64.393(8) 10 11 ?
I Te1 I 64.393(8) 12 11 ?
I Te2 I 180.000(10) 2 11 ?
I Te2 I 89.651(7) 2 3 ?
I Te2 I 90.349(7) 11 3 ?
I Te2 I 90.349(7) 2 10 ?
I Te2 I 89.651(7) 11 10 ?
I Te2 I 90.349(7) 3 10 ?
I Te2 I 90.349(7) 2 12 ?
I Te2 I 89.651(7) 11 12 ?
I Te2 I 180.000(8) 3 12 ?
I Te2 I 89.651(7) 10 12 ?
I Te2 I 89.651(7) 2 . ?
I Te2 I 90.349(7) 11 . ?
I Te2 I 89.651(7) 3 . ?
I Te2 I 180.000(10) 10 . ?
I Te2 I 90.349(7) 12 . ?
C6 C1 C2 121.5(3) . . ?
C6 C1 Te1 121.6(2) . . ?
C2 C1 Te1 116.9(2) . . ?
C1 C2 C3 118.8(3) . . ?
C4 C3 C2 120.3(3) . . ?
C3 C4 C5 120.4(3) . . ?
C4 C5 C6 120.2(3) . . ?
C1 C6 C5 118.6(3) . . ?

loop_
_geom_bond_atom_site_label_1
_geom_bond_atom_site_label_2
_geom_bond_distance
_geom_bond_site_symmetry_2
_geom_bond_publ_flag
Te1 C1 2.116(3) 2 ?
Te1 C1 2.116(3) 3 ?
Te1 C1 2.116(3) . ?
Te1 I 3.8971(4) 10 ?
Te1 I 3.8971(4) 12 ?
Te1 I 3.8971(4) 11 ?
Te2 I 2.9456(3) 2 ?
Te2 I 2.9456(3) 11 ?
Te2 I 2.9456(3) 3 ?
Te2 I 2.9456(3) 10 ?
Te2 I 2.9456(3) 12 ?
Te2 I 2.9456(3) . ?
C1 C6 1.383(4) . ?
C1 C2 1.386(4) . ?
C2 C3 1.389(4) . ?
C3 C4 1.376(5) . ?
C4 C5 1.382(5) . ?
C5 C6 1.393(4) . ?
